data_1565777
loop_
_publ_author_name
'Lanorio, Jocelyn P.'
'Frost, Brian J.'

_publ_section_title
;
 Insertion reactions of heteroallenes (CS2 and CO2) into the Ru-H bond of
 Cp&#x2032;Ru(PTA)(PR3)H complexes
 (PTA&#x202F;=&#x202F;1,3,5-triaza-7-phosphaadamantane)
;
_journal_name_full 'Inorganica Chimica Acta'
_journal_page_first 119138
_journal_paper_doi 10.1016/j.ica.2019.119138
_journal_volume 498
_journal_year 2019
_chemical_formula_sum 'C35 H42 B N9 O P2 Ru S2'
_chemical_formula_weight 842.71
_space_group_crystal_system monoclinic
_space_group_IT_number 14
_space_group_name_Hall '-P 2ybc'
_space_group_name_H-M_alt 'P 1 21/c 1'
_atom_sites_solution_hydrogens mixed
_cell_angle_alpha 90
_cell_angle_beta 97.840(3)
_cell_angle_gamma 90
_cell_formula_units_Z 4
_cell_length_a 17.8536(10)
_cell_length_b 11.2831(6)
_cell_length_c 19.1754(10)
_cell_measurement_reflns_used 7597
_cell_measurement_temperature 100(2)
_cell_measurement_theta_max 26.47
_cell_measurement_theta_min 2.30
_cell_volume 3826.7(4)
_computing_cell_refinement 'Bruker SAINT'
_computing_data_collection 'Bruker APEX2'
_computing_data_reduction 'Bruker SAINT'
_computing_molecular_graphics 'Bruker SHELXTL'
_computing_publication_material 'Bruker SHELXTL'
_computing_structure_refinement 'SHELXL-2016/6 (Sheldrick, 2016)'
_computing_structure_solution 'SHELXS-97 (Sheldrick, 2008)'
_diffrn_ambient_temperature 100(2)
_diffrn_measured_fraction_theta_full 1.000
_diffrn_measured_fraction_theta_max 0.987
_diffrn_measurement_device_type 'Bruker APEX-II CCD'
_diffrn_measurement_method '\f and \w scans'
_diffrn_radiation_type MoK\a
_diffrn_radiation_wavelength 0.71073
_diffrn_reflns_av_R_equivalents 0.1320
_diffrn_reflns_av_unetI/netI 0.1033
_diffrn_reflns_Laue_measured_fraction_full 1.000
_diffrn_reflns_Laue_measured_fraction_max 0.987
_diffrn_reflns_limit_h_max 25
_diffrn_reflns_limit_h_min -24
_diffrn_reflns_limit_k_max 15
_diffrn_reflns_limit_k_min -15
_diffrn_reflns_limit_l_max 26
_diffrn_reflns_limit_l_min -26
_diffrn_reflns_number 75617
_diffrn_reflns_point_group_measured_fraction_full 1.000
_diffrn_reflns_point_group_measured_fraction_max 0.987
_diffrn_reflns_theta_full 25.242
_diffrn_reflns_theta_max 30.111
_diffrn_reflns_theta_min 2.099
_exptl_absorpt_coefficient_mu 0.645
_exptl_absorpt_correction_T_max 0.9642
_exptl_absorpt_correction_T_min 0.9055
_exptl_absorpt_correction_type multi-scan
_exptl_crystal_colour yellow
_exptl_crystal_density_diffrn 1.463
_exptl_crystal_density_method 'not measured'
_exptl_crystal_description PLATE
_exptl_crystal_F_000 1736
_exptl_crystal_size_max 0.157
_exptl_crystal_size_mid 0.084
_exptl_crystal_size_min 0.057
_refine_diff_density_max 2.710
_refine_diff_density_min -1.874
_refine_diff_density_rms 0.184
_refine_ls_extinction_coef .
_refine_ls_extinction_method none
_refine_ls_goodness_of_fit_ref 1.040
_refine_ls_hydrogen_treatment mixed
_refine_ls_matrix_type full
_refine_ls_number_parameters 465
_refine_ls_number_reflns 11115
_refine_ls_number_restraints 1
_refine_ls_restrained_S_all 1.040
_refine_ls_R_factor_all 0.1248
_refine_ls_R_factor_gt 0.0696
_refine_ls_shift/su_max 0.000
_refine_ls_shift/su_mean 0.000
_refine_ls_structure_factor_coef Fsqd
_refine_ls_weighting_details 'w=1/[\s^2^(Fo^2^)+(0.0900P)^2^+9.7451P] where P=(Fo^2^+2Fc^2^)/3'
_refine_ls_weighting_scheme calc
_refine_ls_wR_factor_gt 0.1641
_refine_ls_wR_factor_ref 0.1955
_reflns_Friedel_coverage 0.000
_reflns_Friedel_fraction_full .
_reflns_Friedel_fraction_max .
_reflns_number_gt 7001
_reflns_number_total 11115
_reflns_threshold_expression 'I > 2\s(I)'
_cod_data_source_file ICA-2918-498-119138.cif
_cod_data_source_block bjf439
_cod_original_sg_symbol_H-M 'P 21/c'
_cod_database_code 1565777
_shelx_space_group_comment
; 
The symmetry employed for this shelxl refinement is uniquely defined 
by the following loop, which should always be used as a source of 
symmetry information in preference to the above space-group names. 
They are only intended as comments. 
;
_shelx_estimated_absorpt_t_min 0.906
_shelx_estimated_absorpt_t_max 0.964

loop_
_space_group_symop_operation_xyz
'x, y, z'
'-x, y+1/2, -z+1/2'
'-x, -y, -z'
'x, -y-1/2, z-1/2'

loop_
_atom_site_label
_atom_site_type_symbol
_atom_site_fract_x
_atom_site_fract_y
_atom_site_fract_z
_atom_site_U_iso_or_equiv
_atom_site_adp_type
_atom_site_occupancy
_atom_site_site_symmetry_order
_atom_site_calc_flag
_atom_site_refinement_flags_posn
_atom_site_refinement_flags_adp
_atom_site_refinement_flags_occupancy
_atom_site_disorder_assembly
_atom_site_disorder_group
Ru1 Ru 0.20398(2) 0.23432(4) 0.07958(2) 0.01562(11) Uani 1 1 d . . . . .
S1 S 0.19785(7) 0.42069(11) 0.13390(6) 0.0184(2) Uani 1 1 d . . . . .
S2 S 0.16667(8) 0.51025(14) 0.27343(7) 0.0284(3) Uani 1 1 d . . . . .
P1 P 0.13456(7) 0.29578(11) -0.02412(6) 0.0162(3) Uani 1 1 d . . . . .
P2 P 0.32273(7) 0.27713(12) 0.05028(6) 0.0172(2) Uani 1 1 d . . . . .
N1 N 0.0298(2) 0.4556(4) -0.0930(2) 0.0215(9) Uani 1 1 d . . . . .
N2 N 0.1066(2) 0.3415(4) -0.1678(2) 0.0230(9) Uani 1 1 d . . . . .
N3 N 0.0042(2) 0.2427(4) -0.1157(2) 0.0215(9) Uani 1 1 d . . . . .
N4 N 0.2509(2) 0.1537(4) 0.1768(2) 0.0194(8) Uani 1 1 d . . . . .
N5 N 0.2239(2) 0.0454(4) 0.1926(2) 0.0210(9) Uani 1 1 d . . . . .
N6 N 0.0997(2) 0.1898(4) 0.1159(2) 0.0173(8) Uani 1 1 d . . . . .
N7 N 0.0901(2) 0.0773(4) 0.1388(2) 0.0214(9) Uani 1 1 d . . . . .
N8 N 0.1998(2) 0.0607(4) 0.0343(2) 0.0190(8) Uani 1 1 d . . . . .
N9 N 0.1769(3) -0.0314(4) 0.0724(2) 0.0226(9) Uani 1 1 d . . . . .
B1 B 0.1564(3) -0.0118(6) 0.1462(3) 0.0237(12) Uani 1 1 d D . . . .
H1C H 0.141(3) -0.093(3) 0.174(3) 0.028 Uiso 1 1 d D U . . .
O1 O 0.3120(3) 0.6737(6) 0.2406(3) 0.0641(16) Uani 1 1 d . . . . .
H1D H 0.273498 0.634179 0.246419 0.077 Uiso 1 1 calc R U . . .
C1 C 0.0819(3) 0.4375(4) -0.0267(2) 0.0183(9) Uani 1 1 d . . . . .
H1A H 0.052370 0.439676 0.013383 0.022 Uiso 1 1 calc R U . . .
H1B H 0.118592 0.503701 -0.020666 0.022 Uiso 1 1 calc R U . . .
C2 C 0.1673(3) 0.3100(5) -0.1118(2) 0.0201(10) Uani 1 1 d . . . . .
H2A H 0.207205 0.371493 -0.109107 0.024 Uiso 1 1 calc R U . . .
H2B H 0.190029 0.233965 -0.123892 0.024 Uiso 1 1 calc R U . . .
C3 C 0.0517(3) 0.1982(5) -0.0528(2) 0.0194(10) Uani 1 1 d . . . . .
H3A H 0.069997 0.117961 -0.062678 0.023 Uiso 1 1 calc R U . . .
H3B H 0.020651 0.191417 -0.013980 0.023 Uiso 1 1 calc R U . . .
C4 C 0.0721(3) 0.4559(5) -0.1538(3) 0.0237(11) Uani 1 1 d . . . . .
H4A H 0.037330 0.479657 -0.196245 0.028 Uiso 1 1 calc R U . . .
H4B H 0.112460 0.516429 -0.145820 0.028 Uiso 1 1 calc R U . . .
C5 C -0.0267(3) 0.3598(5) -0.1035(3) 0.0220(10) Uani 1 1 d . . . . .
H5A H -0.053188 0.355561 -0.061412 0.026 Uiso 1 1 calc R U . . .
H5B H -0.064774 0.380417 -0.144193 0.026 Uiso 1 1 calc R U . . .
C6 C 0.0465(3) 0.2511(5) -0.1758(3) 0.0238(11) Uani 1 1 d . . . . .
H6A H 0.010750 0.269432 -0.218555 0.029 Uiso 1 1 calc R U . . .
H6B H 0.069547 0.173035 -0.183033 0.029 Uiso 1 1 calc R U . . .
C7 C 0.3382(3) 0.4081(5) -0.0030(2) 0.0191(10) Uani 1 1 d . . . . .
C8 C 0.2860(3) 0.4995(5) -0.0101(3) 0.0239(11) Uani 1 1 d . . . . .
H8A H 0.240439 0.491392 0.009923 0.029 Uiso 1 1 calc R U . . .
C9 C 0.2988(4) 0.6027(5) -0.0458(3) 0.0322(13) Uani 1 1 d . . . . .
H9A H 0.262469 0.664628 -0.050407 0.039 Uiso 1 1 calc R U . . .
C10 C 0.3660(3) 0.6144(5) -0.0750(3) 0.0307(13) Uani 1 1 d . . . . .
H10A H 0.374649 0.683584 -0.101058 0.037 Uiso 1 1 calc R U . . .
C11 C 0.4191(3) 0.5274(6) -0.0664(3) 0.0280(12) Uani 1 1 d . . . . .
H11A H 0.465125 0.537334 -0.085435 0.034 Uiso 1 1 calc R U . . .
C12 C 0.4071(3) 0.4244(5) -0.0302(2) 0.0229(11) Uani 1 1 d . . . . .
H12A H 0.445057 0.364929 -0.023608 0.027 Uiso 1 1 calc R U . . .
C13 C 0.3989(3) 0.3128(5) 0.1230(2) 0.0194(10) Uani 1 1 d . . . . .
C14 C 0.3934(3) 0.4215(5) 0.1572(3) 0.0241(11) Uani 1 1 d . . . . .
H14A H 0.351703 0.472204 0.142670 0.029 Uiso 1 1 calc R U . . .
C15 C 0.4479(3) 0.4561(5) 0.2121(3) 0.0281(12) Uani 1 1 d . . . . .
H15A H 0.442682 0.529181 0.235559 0.034 Uiso 1 1 calc R U . . .
C16 C 0.5097(3) 0.3844(6) 0.2328(3) 0.0318(13) Uani 1 1 d . . . . .
H16A H 0.547519 0.408420 0.269829 0.038 Uiso 1 1 calc R U . . .
C17 C 0.5160(3) 0.2776(5) 0.1991(3) 0.0290(12) Uani 1 1 d . . . . .
H17A H 0.558359 0.228092 0.213478 0.035 Uiso 1 1 calc R U . . .
C18 C 0.4613(3) 0.2410(5) 0.1443(3) 0.0261(11) Uani 1 1 d . . . . .
H18A H 0.466580 0.167252 0.121644 0.031 Uiso 1 1 calc R U . . .
C19 C 0.3608(3) 0.1527(5) 0.0044(3) 0.0272(12) Uani 1 1 d . . . . .
C20 C 0.3649(4) 0.1570(6) -0.0675(4) 0.0453(18) Uani 1 1 d . . . . .
H20A H 0.354786 0.229327 -0.092351 0.054 Uiso 1 1 calc R U . . .
C21 C 0.3834(5) 0.0575(9) -0.1032(5) 0.078(4) Uani 1 1 d . . . . .
H21A H 0.385545 0.061802 -0.152317 0.093 Uiso 1 1 calc R U . . .
C22 C 0.3985(5) -0.0459(9) -0.0688(7) 0.087(4) Uani 1 1 d . . . . .
H22A H 0.412005 -0.113601 -0.093727 0.104 Uiso 1 1 calc R U . . .
C23 C 0.3944(4) -0.0539(7) 0.0027(7) 0.073(3) Uani 1 1 d . . . . .
H23A H 0.404784 -0.127034 0.026590 0.088 Uiso 1 1 calc R U . . .
C24 C 0.3748(3) 0.0463(6) 0.0399(4) 0.0424(17) Uani 1 1 d . . . . .
H24A H 0.371233 0.041078 0.088775 0.051 Uiso 1 1 calc R U . . .
C25 C 0.1739(3) 0.4031(5) 0.2152(3) 0.0211(10) Uani 1 1 d . . . . .
H25A H 0.163647 0.324649 0.229074 0.025 Uiso 1 1 calc R U . . .
C26 C 0.3033(3) 0.1820(5) 0.2304(3) 0.0223(10) Uani 1 1 d . . . . .
H26A H 0.331348 0.253856 0.233823 0.027 Uiso 1 1 calc R U . . .
C27 C 0.3117(3) 0.0920(5) 0.2808(3) 0.0274(12) Uani 1 1 d . . . . .
H27A H 0.345712 0.089392 0.323445 0.033 Uiso 1 1 calc R U . . .
C28 C 0.2596(3) 0.0083(5) 0.2550(3) 0.0250(11) Uani 1 1 d . . . . .
H28A H 0.250330 -0.064251 0.277439 0.030 Uiso 1 1 calc R U . . .
C29 C 0.0362(3) 0.2490(5) 0.1210(2) 0.0209(10) Uani 1 1 d . . . . .
H29A H 0.027987 0.330275 0.109371 0.025 Uiso 1 1 calc R U . . .
C30 C -0.0167(3) 0.1743(5) 0.1457(3) 0.0257(11) Uani 1 1 d . . . . .
H30A H -0.066705 0.193402 0.153500 0.031 Uiso 1 1 calc R U . . .
C31 C 0.0198(3) 0.0668(5) 0.1563(3) 0.0271(12) Uani 1 1 d . . . . .
H31A H -0.001218 -0.003239 0.173234 0.033 Uiso 1 1 calc R U . . .
C32 C 0.2073(3) 0.0171(5) -0.0294(3) 0.0215(10) Uani 1 1 d . . . . .
H32A H 0.222571 0.062081 -0.066821 0.026 Uiso 1 1 calc R U . . .
C33 C 0.1896(3) -0.1030(5) -0.0332(3) 0.0268(12) Uani 1 1 d . . . . .
H33A H 0.190226 -0.154658 -0.072294 0.032 Uiso 1 1 calc R U . . .
C34 C 0.1709(3) -0.1303(5) 0.0321(3) 0.0272(12) Uani 1 1 d . . . . .
H34A H 0.156145 -0.206281 0.046629 0.033 Uiso 1 1 calc R U . . .
C35 C 0.3028(5) 0.7209(7) 0.1726(4) 0.060(2) Uani 1 1 d . . . . .
H35C H 0.271189 0.667654 0.140672 0.090 Uiso 1 1 calc R U . . .
H35B H 0.352385 0.729508 0.156609 0.090 Uiso 1 1 calc R U . . .
H35A H 0.278431 0.798714 0.172791 0.090 Uiso 1 1 calc R U . . .

loop_
_atom_site_aniso_label
_atom_site_aniso_U_11
_atom_site_aniso_U_22
_atom_site_aniso_U_33
_atom_site_aniso_U_23
_atom_site_aniso_U_13
_atom_site_aniso_U_12
Ru1 0.01358(18) 0.0183(2) 0.01501(18) 0.00027(14) 0.00199(12) -0.00011(15)
S1 0.0173(6) 0.0198(6) 0.0185(6) -0.0007(4) 0.0040(4) -0.0002(5)
S2 0.0319(8) 0.0310(8) 0.0240(7) -0.0072(5) 0.0092(5) -0.0011(6)
P1 0.0136(6) 0.0187(6) 0.0164(6) 0.0003(4) 0.0024(4) -0.0001(5)
P2 0.0148(6) 0.0184(6) 0.0186(6) -0.0014(4) 0.0034(4) 0.0000(5)
N1 0.021(2) 0.024(2) 0.019(2) 0.0006(16) 0.0005(16) 0.0009(18)
N2 0.024(2) 0.025(2) 0.019(2) 0.0015(17) 0.0019(16) 0.0030(18)
N3 0.020(2) 0.024(2) 0.018(2) -0.0005(16) -0.0017(15) 0.0000(18)
N4 0.020(2) 0.019(2) 0.019(2) 0.0031(15) 0.0004(15) -0.0003(17)
N5 0.024(2) 0.019(2) 0.021(2) 0.0045(16) 0.0028(16) -0.0022(17)
N6 0.021(2) 0.015(2) 0.0160(19) 0.0018(14) 0.0007(15) -0.0035(16)
N7 0.019(2) 0.027(2) 0.018(2) 0.0025(16) -0.0010(15) -0.0051(18)
N8 0.019(2) 0.020(2) 0.018(2) 0.0012(15) 0.0005(15) -0.0030(17)
N9 0.026(2) 0.016(2) 0.025(2) -0.0008(16) 0.0006(17) -0.0009(18)
B1 0.019(3) 0.027(3) 0.025(3) 0.004(2) 0.002(2) -0.001(2)
O1 0.037(3) 0.084(5) 0.066(4) 0.010(3) -0.009(2) -0.017(3)
C1 0.015(2) 0.022(3) 0.018(2) 0.0003(18) 0.0027(17) 0.0028(19)
C2 0.020(2) 0.024(3) 0.017(2) 0.0010(18) 0.0037(18) 0.002(2)
C3 0.019(2) 0.021(3) 0.018(2) -0.0004(18) 0.0013(17) -0.0010(19)
C4 0.024(3) 0.026(3) 0.021(2) 0.0032(19) 0.0034(19) 0.000(2)
C5 0.019(2) 0.026(3) 0.020(2) 0.0017(19) -0.0002(18) 0.002(2)
C6 0.029(3) 0.027(3) 0.015(2) -0.0001(19) -0.0012(18) 0.003(2)
C7 0.014(2) 0.024(3) 0.019(2) -0.0029(18) 0.0003(17) -0.0014(19)
C8 0.022(3) 0.026(3) 0.024(3) -0.002(2) 0.0042(19) 0.000(2)
C9 0.035(3) 0.025(3) 0.037(3) 0.005(2) 0.009(2) 0.001(2)
C10 0.033(3) 0.028(3) 0.032(3) 0.002(2) 0.010(2) -0.013(2)
C11 0.022(3) 0.044(4) 0.019(2) -0.001(2) 0.0048(19) -0.014(2)
C12 0.018(2) 0.035(3) 0.015(2) -0.002(2) -0.0004(17) -0.007(2)
C13 0.013(2) 0.025(3) 0.020(2) 0.0026(19) 0.0022(17) 0.0001(19)
C14 0.020(3) 0.025(3) 0.027(3) -0.003(2) 0.004(2) -0.001(2)
C15 0.028(3) 0.031(3) 0.024(3) -0.004(2) 0.001(2) -0.009(2)
C16 0.024(3) 0.046(4) 0.024(3) 0.004(2) -0.002(2) -0.002(3)
C17 0.021(3) 0.035(3) 0.029(3) 0.010(2) -0.002(2) 0.002(2)
C18 0.023(3) 0.028(3) 0.028(3) 0.005(2) 0.005(2) 0.001(2)
C19 0.013(2) 0.025(3) 0.045(3) -0.013(2) 0.008(2) -0.003(2)
C20 0.049(4) 0.041(4) 0.053(4) -0.027(3) 0.032(3) -0.026(3)
C21 0.075(6) 0.070(6) 0.105(7) -0.065(6) 0.071(6) -0.047(5)
C22 0.052(5) 0.053(6) 0.171(11) -0.064(7) 0.075(6) -0.022(4)
C23 0.026(4) 0.020(4) 0.177(11) -0.022(5) 0.024(5) -0.009(3)
C24 0.010(3) 0.028(3) 0.089(5) -0.010(3) 0.003(3) -0.002(2)
C25 0.020(3) 0.022(3) 0.021(2) -0.0001(19) 0.0028(18) 0.003(2)
C26 0.020(3) 0.028(3) 0.019(2) -0.0010(19) 0.0011(18) 0.003(2)
C27 0.026(3) 0.035(3) 0.019(2) 0.006(2) -0.003(2) 0.002(2)
C28 0.029(3) 0.025(3) 0.021(3) 0.006(2) 0.001(2) 0.004(2)
C29 0.020(2) 0.027(3) 0.016(2) 0.0008(18) 0.0029(17) 0.001(2)
C30 0.018(3) 0.040(3) 0.019(2) -0.001(2) 0.0042(18) -0.005(2)
C31 0.022(3) 0.038(3) 0.022(3) -0.002(2) 0.0035(19) -0.011(2)
C32 0.017(2) 0.026(3) 0.022(2) -0.0026(19) 0.0018(18) 0.003(2)
C33 0.027(3) 0.024(3) 0.027(3) -0.006(2) -0.004(2) 0.004(2)
C34 0.029(3) 0.014(3) 0.037(3) -0.002(2) -0.006(2) -0.001(2)
C35 0.065(6) 0.041(5) 0.069(6) 0.000(4) -0.011(4) 0.002(4)

loop_
_atom_type_symbol
_atom_type_description
_atom_type_scat_dispersion_real
_atom_type_scat_dispersion_imag
_atom_type_scat_source
C C 0.0033 0.0016 'International Tables Vol C Tables 4.2.6.8 and 6.1.1.4'
H H 0.0000 0.0000 'International Tables Vol C Tables 4.2.6.8 and 6.1.1.4'
B B 0.0013 0.0007 'International Tables Vol C Tables 4.2.6.8 and 6.1.1.4'
N N 0.0061 0.0033 'International Tables Vol C Tables 4.2.6.8 and 6.1.1.4'
P P 0.1023 0.0942 'International Tables Vol C Tables 4.2.6.8 and 6.1.1.4'
S S 0.1246 0.1234 'International Tables Vol C Tables 4.2.6.8 and 6.1.1.4'
Ru Ru -1.2594 0.8363 'International Tables Vol C Tables 4.2.6.8 and 6.1.1.4'
O O 0.0106 0.0060 'International Tables Vol C Tables 4.2.6.8 and 6.1.1.4'

loop_
_geom_angle_atom_site_label_1
_geom_angle_atom_site_label_2
_geom_angle_atom_site_label_3
_geom_angle
_geom_angle_site_symmetry_1
_geom_angle_site_symmetry_3
N6 Ru1 N8 86.18(16) . .
N6 Ru1 N4 82.56(15) . .
N8 Ru1 N4 87.26(16) . .
N6 Ru1 P1 87.84(11) . .
N8 Ru1 P1 86.59(11) . .
N4 Ru1 P1 168.92(12) . .
N6 Ru1 P2 174.67(11) . .
N8 Ru1 P2 94.30(12) . .
N4 Ru1 P2 92.16(12) . .
P1 Ru1 P2 97.49(5) . .
N6 Ru1 S1 88.30(12) . .
N8 Ru1 S1 174.47(12) . .
N4 Ru1 S1 91.74(12) . .
P1 Ru1 S1 93.50(5) . .
P2 Ru1 S1 91.17(5) . .
C25 S1 Ru1 109.71(19) . .
C1 P1 C2 97.0(2) . .
C1 P1 C3 97.0(2) . .
C2 P1 C3 96.8(2) . .
C1 P1 Ru1 119.64(15) . .
C2 P1 Ru1 127.45(16) . .
C3 P1 Ru1 112.90(16) . .
C19 P2 C7 104.7(3) . .
C19 P2 C13 104.1(2) . .
C7 P2 C13 95.3(2) . .
C19 P2 Ru1 111.59(17) . .
C7 P2 Ru1 120.92(16) . .
C13 P2 Ru1 117.71(16) . .
C4 N1 C5 108.0(4) . .
C4 N1 C1 110.5(4) . .
C5 N1 C1 110.7(4) . .
C2 N2 C4 111.5(4) . .
C2 N2 C6 111.5(4) . .
C4 N2 C6 108.0(4) . .
C5 N3 C3 111.5(4) . .
C5 N3 C6 108.3(4) . .
C3 N3 C6 111.5(4) . .
C26 N4 N5 106.0(4) . .
C26 N4 Ru1 136.1(4) . .
N5 N4 Ru1 117.8(3) . .
C28 N5 N4 109.8(4) . .
C28 N5 B1 128.6(4) . .
N4 N5 B1 121.3(4) . .
C29 N6 N7 107.3(4) . .
C29 N6 Ru1 134.1(3) . .
N7 N6 Ru1 118.6(3) . .
C31 N7 N6 109.0(4) . .
C31 N7 B1 130.4(5) . .
N6 N7 B1 120.4(4) . .
C32 N8 N9 106.4(4) . .
C32 N8 Ru1 134.7(4) . .
N9 N8 Ru1 118.4(3) . .
C34 N9 N8 109.1(4) . .
C34 N9 B1 129.7(5) . .
N8 N9 B1 120.9(4) . .
N9 B1 N5 109.3(4) . .
N9 B1 N7 106.7(4) . .
N5 B1 N7 108.1(5) . .
N9 B1 H1C 115(3) . .
N5 B1 H1C 108(3) . .
N7 B1 H1C 110(3) . .
C35 O1 H1D 109.5 . .
N1 C1 P1 113.5(3) . .
N1 C1 H1A 108.9 . .
P1 C1 H1A 108.9 . .
N1 C1 H1B 108.9 . .
P1 C1 H1B 108.9 . .
H1A C1 H1B 107.7 . .
N2 C2 P1 113.0(3) . .
N2 C2 H2A 109.0 . .
P1 C2 H2A 109.0 . .
N2 C2 H2B 109.0 . .
P1 C2 H2B 109.0 . .
H2A C2 H2B 107.8 . .
N3 C3 P1 112.8(3) . .
N3 C3 H3A 109.0 . .
P1 C3 H3A 109.0 . .
N3 C3 H3B 109.0 . .
P1 C3 H3B 109.0 . .
H3A C3 H3B 107.8 . .
N2 C4 N1 114.5(4) . .
N2 C4 H4A 108.6 . .
N1 C4 H4A 108.6 . .
N2 C4 H4B 108.6 . .
N1 C4 H4B 108.6 . .
H4A C4 H4B 107.6 . .
N3 C5 N1 114.7(4) . .
N3 C5 H5A 108.6 . .
N1 C5 H5A 108.6 . .
N3 C5 H5B 108.6 . .
N1 C5 H5B 108.6 . .
H5A C5 H5B 107.6 . .
N3 C6 N2 114.2(4) . .
N3 C6 H6A 108.7 . .
N2 C6 H6A 108.7 . .
N3 C6 H6B 108.7 . .
N2 C6 H6B 108.7 . .
H6A C6 H6B 107.6 . .
C8 C7 C12 118.4(5) . .
C8 C7 P2 120.2(4) . .
C12 C7 P2 120.9(4) . .
C7 C8 C9 121.3(5) . .
C7 C8 H8A 119.3 . .
C9 C8 H8A 119.3 . .
C8 C9 C10 119.1(6) . .
C8 C9 H9A 120.4 . .
C10 C9 H9A 120.4 . .
C11 C10 C9 120.3(5) . .
C11 C10 H10A 119.8 . .
C9 C10 H10A 119.8 . .
C10 C11 C12 120.9(5) . .
C10 C11 H11A 119.5 . .
C12 C11 H11A 119.5 . .
C11 C12 C7 119.8(5) . .
C11 C12 H12A 120.1 . .
C7 C12 H12A 120.1 . .
C18 C13 C14 118.4(5) . .
C18 C13 P2 124.8(4) . .
C14 C13 P2 116.8(4) . .
C15 C14 C13 121.0(5) . .
C15 C14 H14A 119.5 . .
C13 C14 H14A 119.5 . .
C16 C15 C14 120.2(6) . .
C16 C15 H15A 119.9 . .
C14 C15 H15A 119.9 . .
C17 C16 C15 119.4(5) . .
C17 C16 H16A 120.3 . .
C15 C16 H16A 120.3 . .
C16 C17 C18 121.2(5) . .
C16 C17 H17A 119.4 . .
C18 C17 H17A 119.4 . .
C13 C18 C17 119.9(5) . .
C13 C18 H18A 120.0 . .
C17 C18 H18A 120.0 . .
C24 C19 C20 119.1(6) . .
C24 C19 P2 118.8(5) . .
C20 C19 P2 121.4(5) . .
C21 C20 C19 120.8(8) . .
C21 C20 H20A 119.6 . .
C19 C20 H20A 119.6 . .
C22 C21 C20 120.5(9) . .
C22 C21 H21A 119.7 . .
C20 C21 H21A 119.7 . .
C21 C22 C23 120.4(7) . .
C21 C22 H22A 119.8 . .
C23 C22 H22A 119.8 . .
C22 C23 C24 120.0(9) . .
C22 C23 H23A 120.0 . .
C24 C23 H23A 120.0 . .
C19 C24 C23 119.2(8) . .
C19 C24 H24A 120.4 . .
C23 C24 H24A 120.4 . .
S2 C25 S1 126.1(3) . .
S2 C25 H25A 116.9 . .
S1 C25 H25A 116.9 . .
N4 C26 C27 110.9(5) . .
N4 C26 H26A 124.5 . .
C27 C26 H26A 124.5 . .
C28 C27 C26 104.3(5) . .
C28 C27 H27A 127.8 . .
C26 C27 H27A 127.8 . .
N5 C28 C27 108.9(5) . .
N5 C28 H28A 125.6 . .
C27 C28 H28A 125.6 . .
N6 C29 C30 110.1(5) . .
N6 C29 H29A 124.9 . .
C30 C29 H29A 124.9 . .
C31 C30 C29 104.7(5) . .
C31 C30 H30A 127.6 . .
C29 C30 H30A 127.6 . .
N7 C31 C30 108.8(5) . .
N7 C31 H31A 125.6 . .
C30 C31 H31A 125.6 . .
N8 C32 C33 110.9(5) . .
N8 C32 H32A 124.6 . .
C33 C32 H32A 124.6 . .
C34 C33 C32 104.5(5) . .
C34 C33 H33A 127.7 . .
C32 C33 H33A 127.7 . .
N9 C34 C33 109.0(5) . .
N9 C34 H34A 125.5 . .
C33 C34 H34A 125.5 . .
O1 C35 H35C 109.5 . .
O1 C35 H35B 109.5 . .
H35C C35 H35B 109.5 . .
O1 C35 H35A 109.5 . .
H35C C35 H35A 109.5 . .
H35B C35 H35A 109.5 . .

loop_
_geom_bond_atom_site_label_1
_geom_bond_atom_site_label_2
_geom_bond_distance
_geom_bond_site_symmetry_2
Ru1 N6 2.134(4) .
Ru1 N8 2.140(4) .
Ru1 N4 2.140(4) .
Ru1 P1 2.3020(13) .
Ru1 P2 2.3172(13) .
Ru1 S1 2.3559(13) .
S1 C25 1.683(5) .
S2 C25 1.663(5) .
P1 C1 1.852(5) .
P1 C2 1.861(5) .
P1 C3 1.866(5) .
P2 C19 1.836(5) .
P2 C7 1.839(5) .
P2 C13 1.854(5) .
N1 C4 1.473(6) .
N1 C5 1.473(7) .
N1 C1 1.484(6) .
N2 C2 1.461(6) .
N2 C4 1.471(7) .
N2 C6 1.472(7) .
N3 C5 1.463(7) .
N3 C3 1.464(6) .
N3 C6 1.465(7) .
N4 C26 1.331(6) .
N4 N5 1.363(6) .
N5 C28 1.342(6) .
N5 B1 1.539(7) .
N6 C29 1.332(6) .
N6 N7 1.362(6) .
N7 C31 1.348(7) .
N7 B1 1.545(8) .
N8 C32 1.340(6) .
N8 N9 1.364(6) .
N9 C34 1.354(7) .
N9 B1 1.525(7) .
B1 H1C 1.117(19) .
O1 C35 1.397(9) .
O1 H1D 0.8400 .
C1 H1A 0.9900 .
C1 H1B 0.9900 .
C2 H2A 0.9900 .
C2 H2B 0.9900 .
C3 H3A 0.9900 .
C3 H3B 0.9900 .
C4 H4A 0.9900 .
C4 H4B 0.9900 .
C5 H5A 0.9900 .
C5 H5B 0.9900 .
C6 H6A 0.9900 .
C6 H6B 0.9900 .
C7 C8 1.384(7) .
C7 C12 1.411(7) .
C8 C9 1.385(8) .
C8 H8A 0.9500 .
C9 C10 1.398(8) .
C9 H9A 0.9500 .
C10 C11 1.359(9) .
C10 H10A 0.9500 .
C11 C12 1.386(8) .
C11 H11A 0.9500 .
C12 H12A 0.9500 .
C13 C18 1.392(7) .
C13 C14 1.400(7) .
C14 C15 1.389(7) .
C14 H14A 0.9500 .
C15 C16 1.382(8) .
C15 H15A 0.9500 .
C16 C17 1.378(9) .
C16 H16A 0.9500 .
C17 C18 1.397(8) .
C17 H17A 0.9500 .
C18 H18A 0.9500 .
C19 C24 1.386(9) .
C19 C20 1.392(9) .
C20 C21 1.377(9) .
C20 H20A 0.9500 .
C21 C22 1.349(16) .
C21 H21A 0.9500 .
C22 C23 1.386(15) .
C22 H22A 0.9500 .
C23 C24 1.405(10) .
C23 H23A 0.9500 .
C24 H24A 0.9500 .
C25 H25A 0.9500 .
C26 C27 1.397(7) .
C26 H26A 0.9500 .
C27 C28 1.369(8) .
C27 H27A 0.9500 .
C28 H28A 0.9500 .
C29 C30 1.396(7) .
C29 H29A 0.9500 .
C30 C31 1.379(8) .
C30 H30A 0.9500 .
C31 H31A 0.9500 .
C32 C33 1.391(8) .
C32 H32A 0.9500 .
C33 C34 1.375(8) .
C33 H33A 0.9500 .
C34 H34A 0.9500 .
C35 H35C 0.9800 .
C35 H35B 0.9800 .
C35 H35A 0.9800 .

loop_
_geom_hbond_atom_site_label_D
_geom_hbond_atom_site_label_H
_geom_hbond_atom_site_label_A
_geom_hbond_distance_DH
_geom_hbond_distance_HA
_geom_hbond_distance_DA
_geom_hbond_angle_DHA
_geom_hbond_site_symmetry_A
C29 H29A N1 0.95 2.63 3.551(7) 163.8 3_565
C1 H1A N1 0.99 2.55 3.457(6) 152.7 3_565
C3 H3B N6 0.99 2.69 3.234(6) 114.9 .
C8 H8A S1 0.95 2.71 3.475(5) 137.8 .
C6 H6B S2 0.99 2.89 3.849(6) 162.3 4_565
C14 H14A S1 0.95 2.79 3.458(5) 128.1 .
O1 H1D S2 0.84 2.48 3.314(6) 174.8 .

loop_
_geom_torsion_atom_site_label_1
_geom_torsion_atom_site_label_2
_geom_torsion_atom_site_label_3
_geom_torsion_atom_site_label_4
_geom_torsion
_geom_torsion_site_symmetry_1
_geom_torsion_site_symmetry_2
_geom_torsion_site_symmetry_3
_geom_torsion_site_symmetry_4
C26 N4 N5 C28 -0.1(6) . . . .
Ru1 N4 N5 C28 179.8(3) . . . .
C26 N4 N5 B1 173.9(5) . . . .
Ru1 N4 N5 B1 -6.2(6) . . . .
C29 N6 N7 C31 1.5(5) . . . .
Ru1 N6 N7 C31 -177.3(3) . . . .
C29 N6 N7 B1 -174.4(4) . . . .
Ru1 N6 N7 B1 6.8(5) . . . .
C32 N8 N9 C34 0.3(5) . . . .
Ru1 N8 N9 C34 173.9(3) . . . .
C32 N8 N9 B1 -175.0(4) . . . .
Ru1 N8 N9 B1 -1.4(6) . . . .
C34 N9 B1 N5 129.3(6) . . . .
N8 N9 B1 N5 -56.5(6) . . . .
C34 N9 B1 N7 -114.1(6) . . . .
N8 N9 B1 N7 60.1(6) . . . .
C28 N5 B1 N9 -125.7(6) . . . .
N4 N5 B1 N9 61.5(6) . . . .
C28 N5 B1 N7 118.6(6) . . . .
N4 N5 B1 N7 -54.2(6) . . . .
C31 N7 B1 N9 121.5(5) . . . .
N6 N7 B1 N9 -63.7(6) . . . .
C31 N7 B1 N5 -121.1(5) . . . .
N6 N7 B1 N5 53.7(6) . . . .
C4 N1 C1 P1 -60.0(5) . . . .
C5 N1 C1 P1 59.6(5) . . . .
C2 P1 C1 N1 49.0(4) . . . .
C3 P1 C1 N1 -48.8(4) . . . .
Ru1 P1 C1 N1 -170.2(3) . . . .
C4 N2 C2 P1 60.4(5) . . . .
C6 N2 C2 P1 -60.4(5) . . . .
C1 P1 C2 N2 -48.9(4) . . . .
C3 P1 C2 N2 49.0(4) . . . .
Ru1 P1 C2 N2 174.8(3) . . . .
C5 N3 C3 P1 -60.7(5) . . . .
C6 N3 C3 P1 60.5(5) . . . .
C1 P1 C3 N3 49.0(4) . . . .
C2 P1 C3 N3 -48.9(4) . . . .
Ru1 P1 C3 N3 175.4(3) . . . .
C2 N2 C4 N1 -67.5(6) . . . .
C6 N2 C4 N1 55.4(5) . . . .
C5 N1 C4 N2 -54.7(5) . . . .
C1 N1 C4 N2 66.5(5) . . . .
C3 N3 C5 N1 67.6(5) . . . .
C6 N3 C5 N1 -55.5(5) . . . .
C4 N1 C5 N3 54.7(5) . . . .
C1 N1 C5 N3 -66.3(5) . . . .
C5 N3 C6 N2 55.9(5) . . . .
C3 N3 C6 N2 -67.1(5) . . . .
C2 N2 C6 N3 67.0(5) . . . .
C4 N2 C6 N3 -55.9(5) . . . .
C19 P2 C7 C8 144.9(4) . . . .
C13 P2 C7 C8 -109.0(4) . . . .
Ru1 P2 C7 C8 17.9(5) . . . .
C19 P2 C7 C12 -43.1(5) . . . .
C13 P2 C7 C12 63.1(4) . . . .
Ru1 P2 C7 C12 -170.0(3) . . . .
C12 C7 C8 C9 3.1(8) . . . .
P2 C7 C8 C9 175.4(4) . . . .
C7 C8 C9 C10 -0.2(9) . . . .
C8 C9 C10 C11 -2.2(9) . . . .
C9 C10 C11 C12 1.6(9) . . . .
C10 C11 C12 C7 1.3(8) . . . .
C8 C7 C12 C11 -3.7(7) . . . .
P2 C7 C12 C11 -175.9(4) . . . .
C19 P2 C13 C18 -12.9(5) . . . .
C7 P2 C13 C18 -119.6(5) . . . .
Ru1 P2 C13 C18 111.2(4) . . . .
C19 P2 C13 C14 165.6(4) . . . .
C7 P2 C13 C14 58.9(4) . . . .
Ru1 P2 C13 C14 -70.3(4) . . . .
C18 C13 C14 C15 -1.2(8) . . . .
P2 C13 C14 C15 -179.8(4) . . . .
C13 C14 C15 C16 1.5(8) . . . .
C14 C15 C16 C17 -1.0(9) . . . .
C15 C16 C17 C18 0.4(9) . . . .
C14 C13 C18 C17 0.5(8) . . . .
P2 C13 C18 C17 179.0(4) . . . .
C16 C17 C18 C13 -0.1(8) . . . .
C7 P2 C19 C24 164.3(4) . . . .
C13 P2 C19 C24 64.7(5) . . . .
Ru1 P2 C19 C24 -63.2(5) . . . .
C7 P2 C19 C20 -25.7(5) . . . .
C13 P2 C19 C20 -125.3(5) . . . .
Ru1 P2 C19 C20 106.8(5) . . . .
C24 C19 C20 C21 -0.8(9) . . . .
P2 C19 C20 C21 -170.7(6) . . . .
C19 C20 C21 C22 -0.5(12) . . . .
C20 C21 C22 C23 1.0(13) . . . .
C21 C22 C23 C24 -0.4(12) . . . .
C20 C19 C24 C23 1.4(8) . . . .
P2 C19 C24 C23 171.6(5) . . . .
C22 C23 C24 C19 -0.9(10) . . . .
Ru1 S1 C25 S2 177.2(3) . . . .
N5 N4 C26 C27 0.8(6) . . . .
Ru1 N4 C26 C27 -179.0(4) . . . .
N4 C26 C27 C28 -1.2(6) . . . .
N4 N5 C28 C27 -0.7(6) . . . .
B1 N5 C28 C27 -174.1(5) . . . .
C26 C27 C28 N5 1.1(6) . . . .
N7 N6 C29 C30 -1.5(5) . . . .
Ru1 N6 C29 C30 177.0(3) . . . .
N6 C29 C30 C31 1.0(6) . . . .
N6 N7 C31 C30 -0.9(6) . . . .
B1 N7 C31 C30 174.4(5) . . . .
C29 C30 C31 N7 0.0(6) . . . .
N9 N8 C32 C33 -0.1(6) . . . .
Ru1 N8 C32 C33 -172.2(4) . . . .
N8 C32 C33 C34 -0.1(6) . . . .
N8 N9 C34 C33 -0.4(6) . . . .
B1 N9 C34 C33 174.4(5) . . . .
C32 C33 C34 N9 0.3(6) . . . .
